data_7022814
loop_
_publ_author_name
'Wolff, Mariusz'
'Munoz, Luc'
'Fran\,cois, Alison'
'Carrayon, Chantal'
'Seridi, Achour'
'Saffon, Nathalie'
'Picard, Claude'
'Machura, Barbara'
'Benoist, Eric'

_publ_section_title
;
 Tricarbonylrhenium complexes from 2-pyridyl-1,2,3-triazole ligands
 bearing a 4-substituted phenyl arm: a combined experimental and
 theoretical study.
;
_journal_issue 19
_journal_name_full 'Dalton transactions (Cambridge, England : 2003)'
_journal_page_first 7019
_journal_page_last 7031
_journal_paper_doi 10.1039/c3dt33071k
_journal_volume 42
_journal_year 2013
_chemical_formula_moiety 'C16 H9 Cl2 N4 O3 Re, C H4 O'
_chemical_formula_sum 'C17 H13 Cl2 N4 O4 Re'
_chemical_formula_weight 594.41
_chemical_name_systematic
;
?
;
_space_group_IT_number 2
_symmetry_cell_setting triclinic
_symmetry_space_group_name_Hall '-P 1'
_symmetry_space_group_name_H-M 'P -1'
_atom_sites_solution_hydrogens geom
_atom_sites_solution_primary direct
_atom_sites_solution_secondary difmap
_audit_creation_method SHELXL-97
_cell_angle_alpha 64.434(5)
_cell_angle_beta 88.975(3)
_cell_angle_gamma 85.241(4)
_cell_formula_units_Z 2
_cell_length_a 10.2075(4)
_cell_length_b 10.3218(5)
_cell_length_c 10.5372(4)
_cell_measurement_reflns_used 4653
_cell_measurement_temperature 295.0(2)
_cell_measurement_theta_max 29.2300
_cell_measurement_theta_min 3.6644
_cell_volume 997.85(8)
_computing_cell_refinement 'CrysAlis RED v. 1.163 (UNIL IC & KUMA 2000)'
_computing_data_collection 'CrysAlis CCD v. 1.163 (UNIL IC & KUMA 2000)'
_computing_data_reduction 'CrysAlis RED v. 1.163 (UNIL IC & KUMA 2000)'
_computing_molecular_graphics
;XP in SHELXTL/PC (Sheldrick, 1990b)
ORTEP-3 W v. 1.062 (Farrugia 1997)
;
_computing_publication_material
;SHELXL-97 (Sheldrick, 1997) and
PLATON (Spek, 1990)
;
_computing_structure_refinement 'SHELXL-97 (Sheldrick, 1997)'
_computing_structure_solution 'SHELXS-97 (Sheldrick, 1990)'
_diffrn_ambient_temperature 295.0(2)
_diffrn_measured_fraction_theta_full 0.997
_diffrn_measured_fraction_theta_max 0.997
_diffrn_radiation_monochromator graphite
_diffrn_radiation_source 'fine-focus sealed tube'
_diffrn_radiation_type MoK\a
_diffrn_radiation_wavelength 0.71073
_diffrn_reflns_av_R_equivalents 0.0333
_diffrn_reflns_av_sigmaI/netI 0.0513
_diffrn_reflns_limit_h_max 12
_diffrn_reflns_limit_h_min -11
_diffrn_reflns_limit_k_max 12
_diffrn_reflns_limit_k_min -12
_diffrn_reflns_limit_l_max 12
_diffrn_reflns_limit_l_min -12
_diffrn_reflns_number 7528
_diffrn_reflns_theta_full 25.00
_diffrn_reflns_theta_max 25.00
_diffrn_reflns_theta_min 3.67
_exptl_absorpt_coefficient_mu 6.387
_exptl_absorpt_correction_T_max 1.00000
_exptl_absorpt_correction_T_min 0.63679
_exptl_absorpt_correction_type empirical
_exptl_absorpt_process_details 'CrysAlis RED, (2005)'
_exptl_crystal_colour yellow
_exptl_crystal_density_diffrn 1.978
_exptl_crystal_density_method 'not measured'
_exptl_crystal_description prism
_exptl_crystal_F_000 568
_exptl_crystal_size_max 0.085
_exptl_crystal_size_mid 0.075
_exptl_crystal_size_min 0.037
_refine_diff_density_max 0.741
_refine_diff_density_min -0.734
_refine_diff_density_rms 0.103
_refine_ls_extinction_method none
_refine_ls_goodness_of_fit_ref 0.955
_refine_ls_hydrogen_treatment constr
_refine_ls_matrix_type full
_refine_ls_number_parameters 255
_refine_ls_number_reflns 3518
_refine_ls_number_restraints 0
_refine_ls_restrained_S_all 0.955
_refine_ls_R_factor_all 0.0362
_refine_ls_R_factor_gt 0.0266
_refine_ls_shift/su_max 0.000
_refine_ls_shift/su_mean 0.000
_refine_ls_structure_factor_coef Fsqd
_refine_ls_weighting_details 'calc w=1/[\s^2^(Fo^2^)+(0.0078P)^2^+0.0000P] where P=(Fo^2^+2Fc^2^)/3'
_refine_ls_weighting_scheme calc
_refine_ls_wR_factor_gt 0.0433
_refine_ls_wR_factor_ref 0.0448
_reflns_number_gt 2985
_reflns_number_total 3518
_reflns_threshold_expression >2sigma(I)
_cod_data_source_file c3dt33071k.txt
_cod_data_source_block 3b
_cod_original_cell_volume 997.85(7)
_cod_original_sg_symbol_H-M P-1
_cod_database_code 7022814

loop_
_symmetry_equiv_pos_as_xyz
'x, y, z'
'-x, -y, -z'

loop_
_atom_site_label
_atom_site_type_symbol
_atom_site_fract_x
_atom_site_fract_y
_atom_site_fract_z
_atom_site_U_iso_or_equiv
_atom_site_adp_type
_atom_site_occupancy
_atom_site_symmetry_multiplicity
_atom_site_calc_flag
_atom_site_refinement_flags
Re1 Re 0.226119(17) 0.295279(19) 0.178283(19) 0.03531(7) Uani 1 1 d .
N1 N 0.2391(3) 0.1111(3) 0.3881(4) 0.0348(8) Uani 1 1 d .
N2 N 0.3757(3) 0.3398(3) 0.2923(3) 0.0314(8) Uani 1 1 d .
N3 N 0.4521(3) 0.4456(3) 0.2558(4) 0.0369(9) Uani 1 1 d .
N4 N 0.5310(3) 0.4101(3) 0.3699(3) 0.0304(8) Uani 1 1 d .
O1 O 0.2460(4) 0.5672(4) -0.0954(4) 0.0757(11) Uani 1 1 d .
O2 O 0.0227(4) 0.1863(4) 0.0460(5) 0.0933(14) Uani 1 1 d .
O3 O 0.0036(4) 0.4605(5) 0.2529(4) 0.0799(12) Uani 1 1 d .
O99 O 0.3150(5) 0.8426(4) 0.2332(4) 0.0865(12) Uani 1 1 d .
H99 H 0.3431 0.9226 0.2009 0.130 Uiso 1 1 calc R
Cl1 Cl 0.40909(12) 0.15690(13) 0.12207(12) 0.0531(3) Uani 1 1 d .
Cl2 Cl 0.94552(13) 0.78853(15) 0.33783(17) 0.0706(4) Uani 1 1 d .
C1 C 0.2371(4) 0.4633(5) 0.0063(5) 0.0447(12) Uani 1 1 d .
C2 C 0.0991(5) 0.2291(5) 0.0943(5) 0.0553(13) Uani 1 1 d .
C3 C 0.0852(5) 0.3981(5) 0.2296(5) 0.0435(12) Uani 1 1 d .
C4 C 0.1670(4) -0.0027(5) 0.4326(5) 0.0433(11) Uani 1 1 d .
H4 H 0.1052 -0.0066 0.3708 0.052 Uiso 1 1 calc R
C5 C 0.1801(5) -0.1142(5) 0.5657(5) 0.0520(13) Uani 1 1 d .
H5 H 0.1288 -0.1918 0.5923 0.062 Uiso 1 1 calc R
C6 C 0.2685(5) -0.1093(5) 0.6574(5) 0.0534(13) Uani 1 1 d .
H6 H 0.2774 -0.1829 0.7482 0.064 Uiso 1 1 calc R
C7 C 0.3449(4) 0.0050(5) 0.6156(5) 0.0442(11) Uani 1 1 d .
H7 H 0.4068 0.0095 0.6770 0.053 Uiso 1 1 calc R
C8 C 0.3281(4) 0.1126(4) 0.4809(4) 0.0310(10) Uani 1 1 d .
C9 C 0.4036(4) 0.2383(4) 0.4261(4) 0.0297(9) Uani 1 1 d .
C10 C 0.5036(4) 0.2847(4) 0.4754(4) 0.0323(10) Uani 1 1 d .
H10 H 0.5443 0.2390 0.5638 0.039 Uiso 1 1 calc R
C11 C 0.6285(4) 0.5051(4) 0.3639(4) 0.0325(10) Uani 1 1 d .
C12 C 0.7195(4) 0.4601(5) 0.4727(5) 0.0406(11) Uani 1 1 d .
H12 H 0.7164 0.3709 0.5496 0.049 Uiso 1 1 calc R
C13 C 0.8157(4) 0.5501(5) 0.4656(5) 0.0447(12) Uani 1 1 d .
H13 H 0.8769 0.5228 0.5388 0.054 Uiso 1 1 calc R
C14 C 0.8198(4) 0.6792(5) 0.3502(5) 0.0441(12) Uani 1 1 d .
C15 C 0.7301(4) 0.7237(5) 0.2418(5) 0.0472(12) Uani 1 1 d .
H15 H 0.7346 0.8122 0.1643 0.057 Uiso 1 1 calc R
C16 C 0.6323(4) 0.6356(4) 0.2487(5) 0.0422(11) Uani 1 1 d .
H16 H 0.5701 0.6645 0.1762 0.051 Uiso 1 1 calc R
C99 C 0.2673(7) 0.8170(7) 0.1242(7) 0.096(2) Uani 1 1 d .
H99A H 0.2397 0.7211 0.1614 0.144 Uiso 1 1 calc R
H99B H 0.3355 0.8271 0.0574 0.144 Uiso 1 1 calc R
H99C H 0.1939 0.8852 0.0786 0.144 Uiso 1 1 calc R

loop_
_atom_site_aniso_label
_atom_site_aniso_U_11
_atom_site_aniso_U_22
_atom_site_aniso_U_33
_atom_site_aniso_U_23
_atom_site_aniso_U_13
_atom_site_aniso_U_12
Re1 0.03755(11) 0.03342(11) 0.03081(11) -0.00853(8) -0.00629(7) -0.00962(7)
N1 0.034(2) 0.033(2) 0.036(2) -0.0113(17) 0.0000(17) -0.0097(16)
N2 0.0323(19) 0.0285(19) 0.030(2) -0.0076(16) -0.0022(16) -0.0092(16)
N3 0.039(2) 0.034(2) 0.036(2) -0.0115(17) -0.0032(17) -0.0114(17)
N4 0.0320(19) 0.031(2) 0.026(2) -0.0092(16) -0.0015(16) -0.0066(15)
O1 0.110(3) 0.044(2) 0.048(2) 0.0046(19) -0.009(2) -0.012(2)
O2 0.085(3) 0.103(3) 0.102(3) -0.048(3) -0.036(3) -0.035(2)
O3 0.069(3) 0.098(3) 0.084(3) -0.052(3) -0.011(2) 0.007(2)
O99 0.123(4) 0.065(3) 0.057(3) -0.008(2) -0.019(2) -0.025(3)
Cl1 0.0569(8) 0.0528(8) 0.0415(7) -0.0132(6) -0.0030(6) -0.0009(6)
Cl2 0.0543(8) 0.0681(9) 0.1017(12) -0.0440(9) 0.0035(8) -0.0307(7)
C1 0.052(3) 0.041(3) 0.040(3) -0.016(2) -0.015(2) -0.005(2)
C2 0.059(3) 0.049(3) 0.048(3) -0.011(3) -0.010(3) -0.009(3)
C3 0.039(3) 0.045(3) 0.045(3) -0.018(2) -0.017(2) 0.005(2)
C4 0.042(3) 0.040(3) 0.049(3) -0.018(2) 0.006(2) -0.017(2)
C5 0.054(3) 0.033(3) 0.060(4) -0.010(3) 0.011(3) -0.019(2)
C6 0.064(3) 0.033(3) 0.044(3) 0.002(2) 0.010(3) -0.006(2)
C7 0.052(3) 0.036(3) 0.034(3) -0.005(2) -0.002(2) -0.006(2)
C8 0.028(2) 0.029(2) 0.030(2) -0.0074(19) 0.0003(19) 0.0009(18)
C9 0.029(2) 0.025(2) 0.029(2) -0.0050(19) -0.0020(19) -0.0016(18)
C10 0.036(2) 0.033(2) 0.022(2) -0.006(2) -0.0023(19) -0.0044(19)
C11 0.032(2) 0.032(2) 0.036(3) -0.016(2) 0.002(2) -0.0087(18)
C12 0.040(3) 0.040(3) 0.046(3) -0.022(2) -0.003(2) -0.007(2)
C13 0.041(3) 0.045(3) 0.057(3) -0.030(3) -0.004(2) -0.004(2)
C14 0.034(3) 0.049(3) 0.063(3) -0.034(3) 0.008(2) -0.014(2)
C15 0.056(3) 0.036(3) 0.048(3) -0.014(2) 0.006(3) -0.019(2)
C16 0.048(3) 0.041(3) 0.036(3) -0.012(2) -0.001(2) -0.017(2)
C99 0.098(5) 0.099(5) 0.085(5) -0.034(4) -0.003(4) -0.011(4)

loop_
_atom_type_symbol
_atom_type_description
_atom_type_scat_dispersion_real
_atom_type_scat_dispersion_imag
_atom_type_scat_source
C C 0.0033 0.0016 'International Tables Vol C Tables 4.2.6.8 and 6.1.1.4'
H H 0.0000 0.0000 'International Tables Vol C Tables 4.2.6.8 and 6.1.1.4'
Cl Cl 0.1484 0.1585 'International Tables Vol C Tables 4.2.6.8 and 6.1.1.4'
N N 0.0061 0.0033 'International Tables Vol C Tables 4.2.6.8 and 6.1.1.4'
O O 0.0106 0.0060 'International Tables Vol C Tables 4.2.6.8 and 6.1.1.4'
Re Re -1.0185 7.2310 'International Tables Vol C Tables 4.2.6.8 and 6.1.1.4'

loop_
_geom_angle_atom_site_label_1
_geom_angle_atom_site_label_2
_geom_angle_atom_site_label_3
_geom_angle
C1 Re1 C2 90.12(19)
C1 Re1 C3 88.0(2)
C2 Re1 C3 88.8(2)
C1 Re1 N2 96.90(15)
C2 Re1 N2 172.24(16)
C3 Re1 N2 94.69(15)
C1 Re1 N1 171.42(16)
C2 Re1 N1 98.35(17)
C3 Re1 N1 93.53(16)
N2 Re1 N1 74.57(12)
C1 Re1 Cl1 93.98(14)
C2 Re1 Cl1 92.07(16)
C3 Re1 Cl1 177.78(14)
N2 Re1 Cl1 84.19(9)
N1 Re1 Cl1 84.33(9)
C4 N1 C8 116.7(4)
C4 N1 Re1 126.1(3)
C8 N1 Re1 117.1(3)
N3 N2 C9 111.3(3)
N3 N2 Re1 132.1(3)
C9 N2 Re1 116.4(2)
N2 N3 N4 104.8(3)
C10 N4 N3 111.7(3)
C10 N4 C11 129.4(3)
N3 N4 C11 119.0(3)
O1 C1 Re1 177.6(4)
O2 C2 Re1 178.6(5)
O3 C3 Re1 177.0(4)
N1 C4 C5 123.0(4)
C6 C5 C4 119.2(4)
C5 C6 C7 119.6(4)
C6 C7 C8 118.6(4)
N1 C8 C7 122.8(4)
N1 C8 C9 114.1(3)
C7 C8 C9 123.1(4)
C10 C9 N2 106.6(3)
C10 C9 C8 135.7(4)
N2 C9 C8 117.7(3)
N4 C10 C9 105.6(3)
C16 C11 C12 121.5(4)
C16 C11 N4 119.8(4)
C12 C11 N4 118.8(4)
C11 C12 C13 118.9(4)
C14 C13 C12 119.4(4)
C13 C14 C15 121.8(4)
C13 C14 Cl2 119.3(4)
C15 C14 Cl2 118.9(4)
C14 C15 C16 119.3(4)
C11 C16 C15 119.2(4)

loop_
_geom_bond_atom_site_label_1
_geom_bond_atom_site_label_2
_geom_bond_distance
Re1 C1 1.901(5)
Re1 C2 1.907(5)
Re1 C3 1.924(5)
Re1 N2 2.155(3)
Re1 N1 2.205(3)
Re1 Cl1 2.4753(12)
N1 C4 1.341(5)
N1 C8 1.353(5)
N2 N3 1.310(4)
N2 C9 1.363(5)
N3 N4 1.354(4)
N4 C10 1.341(5)
N4 C11 1.436(5)
O1 C1 1.153(5)
O2 C2 1.152(6)
O3 C3 1.100(5)
O99 C99 1.389(7)
Cl2 C14 1.745(4)
C4 C5 1.377(6)
C5 C6 1.353(7)
C6 C7 1.373(6)
C7 C8 1.376(5)
C8 C9 1.454(5)
C9 C10 1.362(5)
C11 C16 1.373(6)
C11 C12 1.379(6)
C12 C13 1.386(6)
C13 C14 1.366(6)
C14 C15 1.367(6)
C15 C16 1.385(6)

loop_
_geom_hbond_atom_site_label_D
_geom_hbond_atom_site_label_H
_geom_hbond_atom_site_label_A
_geom_hbond_distance_DH
_geom_hbond_distance_HA
_geom_hbond_distance_DA
_geom_hbond_angle_DHA
_geom_hbond_site_symmetry_A
O99 H99 Cl1 0.82 2.35 3.164(4) 174.6 1_565
C6 H6 O1 0.93 2.43 3.253(6) 147.1 1_546
C7 H7 Cl1 0.93 2.73 3.507(5) 142.2 2_656
C10 H10 O99 0.93 2.39 3.301(5) 167.4 2_666
C12 H12 O99 0.93 2.44 3.358(6) 171.0 2_666
C16 H16 N3 0.93 2.46 2.776(5) 100.1 .
